data_1511173
loop_
_publ_author_name
'Kaminskii, A.A.'
'Mill', B.V.'
'Belokoneva, E.L.'
'Butashin, A.V.'

_publ_section_title
;
 Polymorphism of Ln B Ge O5 compounds
;
_journal_name_full 'Izvestiya Akademii Nauk SSSR, Neorganicheskie Materialy'
_journal_page_first 1700
_journal_page_last 1707
_journal_volume 27
_journal_year 1991
_chemical_formula_sum 'B Ge Nd O5'
_chemical_name_systematic 'Nd (B Ge O5)'
_space_group_IT_number 14
_symmetry_space_group_name_Hall '-P 2yab'
_symmetry_space_group_name_H-M 'P 1 21/a 1'
_cell_angle_alpha 90
_cell_angle_beta 91.98
_cell_angle_gamma 90
_cell_formula_units_Z 4
_cell_length_a 10.048
_cell_length_b 7.61
_cell_length_c 4.964
_cell_volume 379.347
_citation_journal_id_ASTM IVNMAW
_cod_data_source_file boron0-1_279.cif
_cod_data_source_block B1Ge1Nd1O5
_cod_original_sg_symbol_Hall '-P 2ybc (z,y,-x)'
_cod_original_formula_sum 'B1 Ge1 Nd1 O5'
_cod_database_code 1511173

loop_
_symmetry_equiv_pos_as_xyz
x,y,z
-x+1/2,y+1/2,-z
-x,-y,-z
x-1/2,-y-1/2,z

loop_
_atom_site_label
_atom_site_type_symbol
_atom_site_fract_x
_atom_site_fract_y
_atom_site_fract_z
_atom_site_occupancy
_atom_site_U_iso_or_equiv
O2 O-2 0.0637 0.2142 0.3396 1 0.0
O3 O-2 0.2969 0.16 0.2967 1 0.0
O5 O-2 0.8504 0.08 0.6777 1 0.0
B1 B+3 0.1682 0.0954 0.4561 1 0.0
Nd1 Nd+3 0.67959 0.10838 0.00572 1 0.0
Ge1 Ge+4 0.57579 0.76627 0.47248 1 0.0
O1 O-2 0.1884 0.1047 0.7367 1 0.0
O4 O-2 0.4722 0.0888 0.7762 1 0.0
